data_7710904
loop_
_publ_author_name
'Chishiro, Akane'
'Akioka, Ippei'
'Sumida, Akifumi'
'Oka, Kouki'
'Tonai, Norimitsu'
'Yumura, Takashi'
'Imoto, Hiroaki'
'Naka, Kensuke'

_publ_section_title
;
 Tetrachlorocatecholates of triarylarsines as a novel class of Lewis acids
;
_journal_name_full 'Dalton Transactions'
_journal_paper_doi 10.1039/D2DT02145E
_journal_year 2022
_chemical_formula_moiety 'C20 H9 As Cl4 O2 S2'
_chemical_formula_sum 'C20 H9 As Cl4 O2 S2'
_chemical_formula_weight 562.11
_space_group_crystal_system triclinic
_space_group_IT_number 2
_space_group_name_Hall '-P 1'
_space_group_name_H-M_alt 'P -1'
_atom_sites_solution_hydrogens geom
_atom_sites_solution_primary dual
_audit_creation_date 2021-02-23
_audit_creation_method
;
Olex2 1.3-ac4
(compiled 2019.04.23 svn.r3594 for Rigaku Oxford Diffraction, GUI svn.r5739)
;
_audit_update_record
;
2022-03-04 deposited with the CCDC.	2022-07-29 downloaded from the CCDC.
;
_cell_angle_alpha 106.101(3)
_cell_angle_beta 103.786(4)
_cell_angle_gamma 98.692(4)
_cell_formula_units_Z 2
_cell_length_a 8.8878(5)
_cell_length_b 10.6388(4)
_cell_length_c 12.0109(5)
_cell_measurement_reflns_used 4090
_cell_measurement_temperature 93.15
_cell_measurement_theta_max 32.5380
_cell_measurement_theta_min 3.1910
_cell_volume 1030.60(9)
_computing_cell_refinement 'CrysAlisPro 1.171.41.80a (Rigaku OD, 2020)'
_computing_data_collection 'CrysAlisPro 1.171.41.80a (Rigaku OD, 2020)'
_computing_data_reduction 'CrysAlisPro 1.171.41.80a (Rigaku OD, 2020)'
_computing_molecular_graphics 'Olex2 (Dolomanov et al., 2009)'
_computing_publication_material 'Olex2 (Dolomanov et al., 2009)'
_computing_structure_refinement 'ShelXL (Sheldrick, 2015)'
_computing_structure_solution 'ShelXT (Sheldrick, 2015)'
_diffrn_ambient_temperature 93.15
_diffrn_detector 'CCD area detector'
_diffrn_detector_area_resol_mean 6.83
_diffrn_detector_type 'Rigaku Mercury area detector'
_diffrn_measured_fraction_theta_full 0.998
_diffrn_measured_fraction_theta_max 0.998
_diffrn_measurement_details
;
List of Runs (angles in degrees, time in seconds):

  # Type    Start    End  Width  t~exp~   \w     \q     \k     \f   Frames
#--------------------------------------------------------------------------
  1  \w    -70.00  34.00   1.00    1.00    --   30.00  54.00 -30.00  104
  2  \w    -73.00 -48.00   1.00    1.00    --   30.00  54.00  90.00   25
  3  \w      8.00  34.00   1.00    1.00    --   30.00  54.00  90.00   26
  4  \w    -74.00 109.00   1.00    1.00    --   30.00  54.00-150.00  183
;
_diffrn_measurement_device 'fixed-chi diffractometer'
_diffrn_measurement_device_type 'Rigaku XtaLAB mini'
_diffrn_measurement_method '\w scans'
_diffrn_orient_matrix_type 'CrysAlisPro convention (1999,Acta A55,543-557)'
_diffrn_orient_matrix_UB_11 0.0833101000
_diffrn_orient_matrix_UB_12 0.0050864000
_diffrn_orient_matrix_UB_13 0.0137534000
_diffrn_orient_matrix_UB_21 -0.0056470000
_diffrn_orient_matrix_UB_22 -0.0137193000
_diffrn_orient_matrix_UB_23 -0.0623034000
_diffrn_orient_matrix_UB_31 0.0129200000
_diffrn_orient_matrix_UB_32 0.0698374000
_diffrn_orient_matrix_UB_33 0.0082118000
_diffrn_radiation_monochromator 'curved graphite'
_diffrn_radiation_probe x-ray
_diffrn_radiation_type 'Mo K\a'
_diffrn_radiation_wavelength 0.71073
_diffrn_reflns_av_R_equivalents 0.0200
_diffrn_reflns_av_unetI/netI 0.0374
_diffrn_reflns_Laue_measured_fraction_full 0.998
_diffrn_reflns_Laue_measured_fraction_max 0.998
_diffrn_reflns_limit_h_max 11
_diffrn_reflns_limit_h_min -10
_diffrn_reflns_limit_k_max 12
_diffrn_reflns_limit_k_min -13
_diffrn_reflns_limit_l_max 14
_diffrn_reflns_limit_l_min -14
_diffrn_reflns_number 6186
_diffrn_reflns_point_group_measured_fraction_full 0.998
_diffrn_reflns_point_group_measured_fraction_max 0.998
_diffrn_reflns_theta_full 25.242
_diffrn_reflns_theta_max 26.372
_diffrn_reflns_theta_min 2.788
_diffrn_source 'Sealed X-ray tube'
_diffrn_source_type 'Sealed X-ray tube'
_exptl_absorpt_coefficient_mu 2.386
_exptl_absorpt_correction_T_max 0.783
_exptl_absorpt_correction_T_min 0.569
_exptl_absorpt_correction_type analytical
_exptl_absorpt_process_details
;
CrysAlisPro 1.171.41.80a (Rigaku Oxford Diffraction, 2020)
Analytical numeric absorption correction using a multifaceted crystal
model based on expressions derived by R.C. Clark & J.S. Reid.
(Clark, R. C. & Reid, J. S. (1995). Acta Cryst. A51, 887-897)
Empirical absorption correction using spherical harmonics,
implemented in SCALE3 ABSPACK scaling algorithm.
;
_exptl_crystal_colour yellow
_exptl_crystal_colour_primary yellow
_exptl_crystal_density_diffrn 1.811
_exptl_crystal_description prism
_exptl_crystal_F_000 556
_exptl_crystal_size_max 0.63
_exptl_crystal_size_mid 0.51
_exptl_crystal_size_min 0.24
_refine_diff_density_max 0.467
_refine_diff_density_min -0.635
_refine_diff_density_rms 0.073
_refine_ls_extinction_method none
_refine_ls_goodness_of_fit_ref 1.039
_refine_ls_hydrogen_treatment constr
_refine_ls_matrix_type full
_refine_ls_number_parameters 262
_refine_ls_number_reflns 4195
_refine_ls_number_restraints 0
_refine_ls_restrained_S_all 1.039
_refine_ls_R_factor_all 0.0296
_refine_ls_R_factor_gt 0.0256
_refine_ls_shift/su_max 0.001
_refine_ls_shift/su_mean 0.000
_refine_ls_structure_factor_coef Fsqd
_refine_ls_weighting_details 'w=1/[\s^2^(Fo^2^)+(0.0279P)^2^+0.1649P] where P=(Fo^2^+2Fc^2^)/3'
_refine_ls_weighting_scheme calc
_refine_ls_wR_factor_gt 0.0603
_refine_ls_wR_factor_ref 0.0624
_reflns_Friedel_coverage 0.000
_reflns_number_gt 3834
_reflns_number_total 4195
_reflns_threshold_expression 'I > 2\s(I)'
_cod_data_source_file d2dt02145e2.cif
_cod_data_source_block 8
_cod_database_code 7710904
_shelx_shelxl_version_number 2018/3
_chemical_oxdiff_formula As1O2S2C20Cl4H9
_shelx_space_group_comment
;
The symmetry employed for this shelxl refinement is uniquely defined
by the following loop, which should always be used as a source of
symmetry information in preference to the above space-group names.
They are only intended as comments.
;
_shelx_estimated_absorpt_t_max 0.598
_shelx_estimated_absorpt_t_min 0.315
_diffrn_oxdiff_digest_frames
;
01b26f939902f9f2211962863dfa2f24e50033816a1
;
_reflns_odcompleteness_completeness 99.79
_reflns_odcompleteness_iscentric 1
_reflns_odcompleteness_theta 26.32
_olex2_refinement_description
;
1. Fixed Uiso
 At 1.2 times of:
  All C(H) groups
2.a Aromatic/amide H refined with riding coordinates:
 C3(H3), C10(H10), C4(H4), C21(H21), C9(H9), C25(H25), C24(H24), C23(H23),
 C22(H22)
;
_olex2_submission_special_instructions 'No special instructions were received'
_oxdiff_exptl_absorpt_empirical_details
;
Empirical correction (ABSPACK) includes:
- Absorption correction using spherical harmonics
- Frame scaling
;
_oxdiff_exptl_absorpt_empirical_full_max 1.178
_oxdiff_exptl_absorpt_empirical_full_min 0.828

loop_
_space_group_symop_operation_xyz
'x, y, z'
'-x, -y, -z'

loop_
_atom_site_label
_atom_site_type_symbol
_atom_site_fract_x
_atom_site_fract_y
_atom_site_fract_z
_atom_site_U_iso_or_equiv
_atom_site_adp_type
_atom_site_occupancy
_atom_site_site_symmetry_order
_atom_site_calc_flag
_atom_site_refinement_flags_posn
_atom_site_refinement_flags_adp
_atom_site_refinement_flags_occupancy
_atom_site_disorder_assembly
_atom_site_disorder_group
As1 As 0.42403(2) 0.41691(2) 0.67253(2) 0.01110(7) Uani 1 1 d . . . . .
Cl28 Cl 0.28760(6) -0.02159(5) 0.13055(4) 0.01713(12) Uani 1 1 d . . . . .
Cl29 Cl 0.54372(7) 0.05446(5) 0.38398(5) 0.01875(12) Uani 1 1 d . . . . .
S5 S 0.51201(6) 0.78084(5) 0.97531(5) 0.01588(12) Uani 1 1 d . . . . .
Cl27 Cl 0.06694(6) 0.17337(5) 0.08335(5) 0.01969(12) Uani 1 1 d . . . . .
S8 S 0.77343(6) 0.54321(5) 1.02639(5) 0.01616(12) Uani 1 1 d . . . . .
Cl26 Cl 0.09041(6) 0.43655(5) 0.29704(5) 0.01778(12) Uani 1 1 d . . . . .
O12 O 0.51287(17) 0.30393(14) 0.56685(12) 0.0144(3) Uani 1 1 d . . . . .
O19 O 0.33164(17) 0.45879(14) 0.53061(12) 0.0137(3) Uani 1 1 d . . . . .
C6 C 0.5256(2) 0.6310(2) 0.88234(18) 0.0134(4) Uani 1 1 d . . . . .
C11 C 0.5996(2) 0.4218(2) 0.80694(18) 0.0139(4) Uani 1 1 d . . . . .
C7 C 0.6237(2) 0.5371(2) 0.90301(18) 0.0137(4) Uani 1 1 d . . . . .
C13 C 0.4194(2) 0.2690(2) 0.45144(18) 0.0127(4) Uani 1 1 d . . . . .
C2 C 0.4191(2) 0.5957(2) 0.76832(18) 0.0126(4) Uani 1 1 d . . . . .
C16 C 0.2048(2) 0.2122(2) 0.22381(18) 0.0135(4) Uani 1 1 d . . . . .
C14 C 0.4149(2) 0.1561(2) 0.35814(19) 0.0132(4) Uani 1 1 d . . . . .
C15 C 0.3043(3) 0.1267(2) 0.24362(19) 0.0140(4) Uani 1 1 d . . . . .
C18 C 0.3185(2) 0.3551(2) 0.43149(18) 0.0132(4) Uani 1 1 d . . . . .
C3 C 0.3265(3) 0.6906(2) 0.75544(19) 0.0158(4) Uani 1 1 d . . . . .
H3 H 0.249758 0.682202 0.684299 0.019 Uiso 1 1 calc R . . . .
C20 C 0.2399(3) 0.2916(2) 0.66745(18) 0.0144(4) Uani 1 1 d . . . . .
C10 C 0.7039(3) 0.3383(2) 0.83210(19) 0.0158(4) Uani 1 1 d . . . . .
H10 H 0.704110 0.257465 0.776773 0.019 Uiso 1 1 calc R . . . .
C4 C 0.3638(3) 0.7963(2) 0.8604(2) 0.0177(5) Uani 1 1 d . . . . .
H4 H 0.315000 0.868369 0.869171 0.021 Uiso 1 1 calc R . . . .
C17 C 0.2125(2) 0.3284(2) 0.31784(19) 0.0132(4) Uani 1 1 d . . . . .
C21 C 0.2594(3) 0.1888(2) 0.7173(2) 0.0195(5) Uani 1 1 d . . . . .
H21 H 0.360832 0.180196 0.752550 0.023 Uiso 1 1 calc R . . . .
C9 C 0.8037(3) 0.3910(2) 0.9474(2) 0.0171(5) Uani 1 1 d . . . . .
H9 H 0.879878 0.349699 0.980114 0.021 Uiso 1 1 calc R . . . .
C25 C 0.0883(3) 0.3054(2) 0.6158(2) 0.0192(5) Uani 1 1 d . . . . .
H25 H 0.075932 0.373800 0.582596 0.023 Uiso 1 1 calc R . . . .
C24 C -0.0445(3) 0.2164(2) 0.6140(2) 0.0266(5) Uani 1 1 d . . . . .
H24 H -0.146099 0.225942 0.580333 0.032 Uiso 1 1 calc R . . . .
C23 C -0.0261(3) 0.1136(2) 0.6622(2) 0.0308(6) Uani 1 1 d . . . . .
H23 H -0.115370 0.053743 0.660055 0.037 Uiso 1 1 calc R . . . .
C22 C 0.1254(3) 0.0996(2) 0.7136(2) 0.0297(6) Uani 1 1 d . . . . .
H22 H 0.137062 0.030248 0.745695 0.036 Uiso 1 1 calc R . . . .

loop_
_atom_site_aniso_label
_atom_site_aniso_U_11
_atom_site_aniso_U_22
_atom_site_aniso_U_33
_atom_site_aniso_U_23
_atom_site_aniso_U_13
_atom_site_aniso_U_12
As1 0.01316(11) 0.01074(11) 0.00992(11) 0.00166(9) 0.00576(9) 0.00380(8)
Cl28 0.0234(3) 0.0118(2) 0.0136(2) -0.0005(2) 0.0062(2) 0.0042(2)
Cl29 0.0251(3) 0.0187(3) 0.0159(3) 0.0051(2) 0.0079(2) 0.0132(2)
S5 0.0197(3) 0.0136(2) 0.0132(3) 0.0006(2) 0.0069(2) 0.0044(2)
Cl27 0.0202(3) 0.0173(3) 0.0146(2) 0.0004(2) -0.0014(2) 0.0038(2)
S8 0.0157(3) 0.0176(3) 0.0135(3) 0.0038(2) 0.0032(2) 0.0033(2)
Cl26 0.0174(3) 0.0170(3) 0.0199(3) 0.0052(2) 0.0055(2) 0.0086(2)
O12 0.0156(7) 0.0167(7) 0.0101(7) 0.0011(6) 0.0045(6) 0.0068(6)
O19 0.0193(8) 0.0130(7) 0.0098(7) 0.0024(6) 0.0062(6) 0.0060(6)
C6 0.0144(10) 0.0112(10) 0.0141(10) 0.0015(9) 0.0082(9) 0.0005(8)
C11 0.0152(10) 0.0154(10) 0.0125(10) 0.0047(9) 0.0070(9) 0.0030(8)
C7 0.0115(10) 0.0166(10) 0.0128(10) 0.0045(9) 0.0052(8) 0.0006(8)
C13 0.0130(10) 0.0142(10) 0.0124(10) 0.0046(9) 0.0068(8) 0.0019(8)
C2 0.0126(10) 0.0120(10) 0.0130(10) 0.0017(9) 0.0071(8) 0.0012(8)
C16 0.0130(10) 0.0136(10) 0.0114(10) 0.0030(9) 0.0027(8) -0.0002(8)
C14 0.0148(10) 0.0128(10) 0.0154(10) 0.0057(9) 0.0080(9) 0.0058(8)
C15 0.0180(11) 0.0100(10) 0.0141(10) 0.0020(9) 0.0082(9) 0.0021(8)
C18 0.0154(10) 0.0114(10) 0.0139(10) 0.0026(9) 0.0087(9) 0.0023(8)
C3 0.0155(10) 0.0169(11) 0.0159(10) 0.0056(9) 0.0068(9) 0.0026(9)
C20 0.0185(11) 0.0112(10) 0.0120(10) -0.0014(9) 0.0087(9) 0.0018(8)
C10 0.0180(11) 0.0149(10) 0.0160(10) 0.0041(9) 0.0088(9) 0.0038(9)
C4 0.0201(11) 0.0152(10) 0.0213(11) 0.0055(10) 0.0106(10) 0.0077(9)
C17 0.0126(10) 0.0119(10) 0.0172(10) 0.0057(9) 0.0064(9) 0.0041(8)
C21 0.0227(12) 0.0197(11) 0.0190(11) 0.0054(10) 0.0102(10) 0.0083(9)
C9 0.0158(11) 0.0183(11) 0.0213(11) 0.0088(10) 0.0083(9) 0.0071(9)
C25 0.0208(11) 0.0194(11) 0.0189(11) 0.0052(10) 0.0092(10) 0.0060(9)
C24 0.0158(11) 0.0306(13) 0.0287(13) 0.0041(12) 0.0072(10) 0.0010(10)
C23 0.0266(13) 0.0242(13) 0.0410(15) 0.0088(12) 0.0167(12) -0.0033(11)
C22 0.0403(15) 0.0186(12) 0.0373(15) 0.0141(12) 0.0196(13) 0.0057(11)

loop_
_atom_type_symbol
_atom_type_description
_atom_type_scat_dispersion_real
_atom_type_scat_dispersion_imag
_atom_type_scat_source
C C 0.0033 0.0016 'International Tables Vol C Tables 4.2.6.8 and 6.1.1.4'
H H 0.0000 0.0000 'International Tables Vol C Tables 4.2.6.8 and 6.1.1.4'
As As 0.0499 2.0058 'International Tables Vol C Tables 4.2.6.8 and 6.1.1.4'
Cl Cl 0.1484 0.1585 'International Tables Vol C Tables 4.2.6.8 and 6.1.1.4'
O O 0.0106 0.0060 'International Tables Vol C Tables 4.2.6.8 and 6.1.1.4'
S S 0.1246 0.1234 'International Tables Vol C Tables 4.2.6.8 and 6.1.1.4'

loop_
_exptl_crystal_face_index_h
_exptl_crystal_face_index_k
_exptl_crystal_face_index_l
_exptl_crystal_face_perp_dist
-2 0 1 0.2521
2 0 -1 0.2618
0 0 1 0.0917
0 1 -2 0.1442
0 1 0 0.2695
0 1 -1 0.2105
0 -1 0 0.2299
0 0 -1 0.1478

loop_
_geom_angle_atom_site_label_1
_geom_angle_atom_site_label_2
_geom_angle_atom_site_label_3
_geom_angle
_geom_angle_site_symmetry_1
_geom_angle_site_symmetry_3
_geom_angle_publ_flag
O12 As1 O19 83.04(6) . . ?
O12 As1 C11 88.09(7) . . ?
O12 As1 C2 149.98(8) . . ?
O12 As1 C20 101.42(7) . . ?
O19 As1 C11 154.06(8) . . ?
O19 As1 C2 88.05(7) . . ?
O19 As1 C20 97.84(8) . . ?
C11 As1 C2 87.58(9) . . ?
C20 As1 C11 107.81(9) . . ?
C20 As1 C2 108.19(8) . . ?
C6 S5 C4 91.38(11) . . ?
C7 S8 C9 91.11(11) . . ?
C13 O12 As1 109.62(12) . . ?
C18 O19 As1 109.29(12) . . ?
C7 C6 S5 132.17(16) . . ?
C2 C6 S5 111.24(16) . . ?
C2 C6 C7 116.57(18) . . ?
C7 C11 As1 109.45(15) . . ?
C7 C11 C10 113.41(18) . . ?
C10 C11 As1 137.12(16) . . ?
C6 C7 S8 132.07(16) . . ?
C11 C7 S8 111.26(16) . . ?
C11 C7 C6 116.63(18) . . ?
O12 C13 C14 124.79(19) . . ?
O12 C13 C18 114.52(17) . . ?
C14 C13 C18 120.65(18) . . ?
C6 C2 As1 109.38(15) . . ?
C6 C2 C3 113.41(18) . . ?
C3 C2 As1 136.87(16) . . ?
C15 C16 Cl27 119.83(16) . . ?
C15 C16 C17 120.50(18) . . ?
C17 C16 Cl27 119.65(16) . . ?
C13 C14 Cl29 119.74(16) . . ?
C13 C14 C15 118.98(19) . . ?
C15 C14 Cl29 121.28(16) . . ?
C16 C15 Cl28 120.68(16) . . ?
C16 C15 C14 120.30(18) . . ?
C14 C15 Cl28 118.94(16) . . ?
O19 C18 C13 114.57(18) . . ?
O19 C18 C17 124.92(19) . . ?
C17 C18 C13 120.48(19) . . ?
C2 C3 H3 124.2 . . ?
C4 C3 C2 111.61(19) . . ?
C4 C3 H3 124.2 . . ?
C21 C20 As1 119.91(16) . . ?
C25 C20 As1 119.61(16) . . ?
C25 C20 C21 120.5(2) . . ?
C11 C10 H10 124.2 . . ?
C9 C10 C11 111.54(19) . . ?
C9 C10 H10 124.2 . . ?
S5 C4 H4 123.8 . . ?
C3 C4 S5 112.36(17) . . ?
C3 C4 H4 123.8 . . ?
C16 C17 Cl26 121.87(15) . . ?
C18 C17 Cl26 119.07(16) . . ?
C18 C17 C16 119.04(19) . . ?
C20 C21 H21 120.4 . . ?
C22 C21 C20 119.2(2) . . ?
C22 C21 H21 120.4 . . ?
S8 C9 H9 123.7 . . ?
C10 C9 S8 112.67(17) . . ?
C10 C9 H9 123.7 . . ?
C20 C25 H25 120.2 . . ?
C24 C25 C20 119.6(2) . . ?
C24 C25 H25 120.2 . . ?
C25 C24 H24 119.9 . . ?
C23 C24 C25 120.2(2) . . ?
C23 C24 H24 119.9 . . ?
C24 C23 H23 119.9 . . ?
C24 C23 C22 120.2(2) . . ?
C22 C23 H23 119.9 . . ?
C21 C22 C23 120.2(2) . . ?
C21 C22 H22 119.9 . . ?
C23 C22 H22 119.9 . . ?

loop_
_geom_bond_atom_site_label_1
_geom_bond_atom_site_label_2
_geom_bond_distance
_geom_bond_site_symmetry_2
_geom_bond_publ_flag
As1 O12 1.8968(14) . ?
As1 O19 1.9087(14) . ?
As1 C11 1.942(2) . ?
As1 C2 1.944(2) . ?
As1 C20 1.925(2) . ?
Cl28 C15 1.732(2) . ?
Cl29 C14 1.722(2) . ?
S5 C6 1.715(2) . ?
S5 C4 1.729(2) . ?
Cl27 C16 1.730(2) . ?
S8 C7 1.718(2) . ?
S8 C9 1.731(2) . ?
Cl26 C17 1.724(2) . ?
O12 C13 1.350(2) . ?
O19 C18 1.347(2) . ?
C6 C7 1.455(3) . ?
C6 C2 1.379(3) . ?
C11 C7 1.379(3) . ?
C11 C10 1.415(3) . ?
C13 C14 1.385(3) . ?
C13 C18 1.402(3) . ?
C2 C3 1.413(3) . ?
C16 C15 1.389(3) . ?
C16 C17 1.404(3) . ?
C14 C15 1.407(3) . ?
C18 C17 1.386(3) . ?
C3 H3 0.9300 . ?
C3 C4 1.366(3) . ?
C20 C21 1.399(3) . ?
C20 C25 1.391(3) . ?
C10 H10 0.9300 . ?
C10 C9 1.361(3) . ?
C4 H4 0.9300 . ?
C21 H21 0.9300 . ?
C21 C22 1.389(3) . ?
C9 H9 0.9300 . ?
C25 H25 0.9300 . ?
C25 C24 1.388(3) . ?
C24 H24 0.9300 . ?
C24 C23 1.385(4) . ?
C23 H23 0.9300 . ?
C23 C22 1.390(4) . ?
C22 H22 0.9300 . ?

loop_
_geom_torsion_atom_site_label_1
_geom_torsion_atom_site_label_2
_geom_torsion_atom_site_label_3
_geom_torsion_atom_site_label_4
_geom_torsion
_geom_torsion_site_symmetry_1
_geom_torsion_site_symmetry_2
_geom_torsion_site_symmetry_3
_geom_torsion_site_symmetry_4
_geom_torsion_publ_flag
As1 O12 C13 C14 -156.98(17) . . . . ?
As1 O12 C13 C18 20.8(2) . . . . ?
As1 O19 C18 C13 -21.0(2) . . . . ?
As1 O19 C18 C17 157.11(17) . . . . ?
As1 C11 C7 S8 177.82(10) . . . . ?
As1 C11 C7 C6 -4.0(2) . . . . ?
As1 C11 C10 C9 -177.24(18) . . . . ?
As1 C2 C3 C4 172.03(17) . . . . ?
As1 C20 C21 C22 179.61(17) . . . . ?
As1 C20 C25 C24 -178.88(17) . . . . ?
Cl29 C14 C15 Cl28 5.1(2) . . . . ?
Cl29 C14 C15 C16 -178.05(16) . . . . ?
S5 C6 C7 S8 -4.3(3) . . . . ?
S5 C6 C7 C11 177.95(17) . . . . ?
S5 C6 C2 As1 -174.06(10) . . . . ?
S5 C6 C2 C3 0.4(2) . . . . ?
Cl27 C16 C15 Cl28 -2.1(3) . . . . ?
Cl27 C16 C15 C14 -178.89(16) . . . . ?
Cl27 C16 C17 Cl26 -1.2(3) . . . . ?
Cl27 C16 C17 C18 177.04(16) . . . . ?
O12 C13 C14 Cl29 -4.0(3) . . . . ?
O12 C13 C14 C15 175.87(19) . . . . ?
O12 C13 C18 O19 0.2(3) . . . . ?
O12 C13 C18 C17 -177.95(18) . . . . ?
O19 As1 O12 C13 -25.63(13) . . . . ?
O19 C18 C17 Cl26 2.0(3) . . . . ?
O19 C18 C17 C16 -176.33(19) . . . . ?
C6 S5 C4 C3 0.10(17) . . . . ?
C6 C2 C3 C4 -0.4(3) . . . . ?
C11 As1 O12 C13 178.79(14) . . . . ?
C11 C10 C9 S8 -0.5(2) . . . . ?
C7 S8 C9 C10 0.03(17) . . . . ?
C7 C6 C2 As1 4.7(2) . . . . ?
C7 C6 C2 C3 179.16(17) . . . . ?
C7 C11 C10 C9 0.8(3) . . . . ?
C13 C14 C15 Cl28 -174.83(16) . . . . ?
C13 C14 C15 C16 2.1(3) . . . . ?
C13 C18 C17 Cl26 179.95(16) . . . . ?
C13 C18 C17 C16 1.7(3) . . . . ?
C2 As1 O12 C13 -99.40(18) . . . . ?
C2 C6 C7 S8 177.24(17) . . . . ?
C2 C6 C7 C11 -0.5(3) . . . . ?
C2 C3 C4 S5 0.1(2) . . . . ?
C14 C13 C18 O19 178.12(18) . . . . ?
C14 C13 C18 C17 -0.1(3) . . . . ?
C15 C16 C17 Cl26 -179.64(16) . . . . ?
C15 C16 C17 C18 -1.4(3) . . . . ?
C18 C13 C14 Cl29 178.30(16) . . . . ?
C18 C13 C14 C15 -1.8(3) . . . . ?
C20 As1 O12 C13 71.00(14) . . . . ?
C20 C21 C22 C23 -0.7(4) . . . . ?
C20 C25 C24 C23 -0.7(3) . . . . ?
C10 C11 C7 S8 -0.8(2) . . . . ?
C10 C11 C7 C6 177.41(18) . . . . ?
C4 S5 C6 C7 -178.8(2) . . . . ?
C4 S5 C6 C2 -0.29(17) . . . . ?
C17 C16 C15 Cl28 176.36(16) . . . . ?
C17 C16 C15 C14 -0.5(3) . . . . ?
C21 C20 C25 C24 0.1(3) . . . . ?
C9 S8 C7 C6 -177.4(2) . . . . ?
C9 S8 C7 C11 0.42(17) . . . . ?
C25 C20 C21 C22 0.6(3) . . . . ?
C25 C24 C23 C22 0.6(4) . . . . ?
C24 C23 C22 C21 0.1(4) . . . . ?

loop_
_exptl_oxdiff_crystal_face_indexfrac_h
_exptl_oxdiff_crystal_face_indexfrac_k
_exptl_oxdiff_crystal_face_indexfrac_l
_exptl_oxdiff_crystal_face_x
_exptl_oxdiff_crystal_face_y
_exptl_oxdiff_crystal_face_z
-2.0000 0.0000 1.0000 -0.1529 -0.0510 -0.0176
2.0000 -0.0000 -1.0000 0.1529 0.0510 0.0176
0.0000 0.0000 1.0000 0.0138 -0.0623 0.0082
-0.0000 1.0000 -2.0000 -0.0224 0.1109 0.0534
-0.0000 1.0000 -0.0000 0.0051 -0.0137 0.0698
-0.0000 1.0000 -1.0000 -0.0087 0.0486 0.0616
0.0000 -1.0000 0.0000 -0.0051 0.0137 -0.0698
-0.0000 -0.0000 -1.0000 -0.0138 0.0623 -0.0082
